data_4328694
loop_
_publ_author_name
'Tapas Senapati'
'C\'eline Pichon'
'Rodica Ababei'
'Corine Mathoni\`ere'
'Rodolphe Cl\'erac'

_publ_contact_author
;
        Rodolphe Clerac
        Centre de Recherche Paul Pascal
    115 avenue du Dr Schweitzer
        33600 PESSAC
    FRANCE
;
_publ_contact_author_email clerac@crpp-bordeaux.cnrs.fr
_publ_contact_author_fax '(33)5 56 84 56 00'
_publ_contact_author_phone '(33)5 56 84 56 50'
_publ_section_title
;
 Cyanido-Bridged Fe(III)-Mn(III) Heterobimetallic Materials Built From
 Mn(III) Schiff Base Complexes and Di- or Tri-Cyanido Fe(III) Precursors
;
_journal_name_full 'Inorganic Chemistry'
_journal_page_first 3796
_journal_page_last 3812
_journal_paper_doi 10.1021/ic2027708
_journal_volume 51
_journal_year 2012
_chemical_formula_sum 'C32 H24 Fe Mn N8 O4'
_chemical_formula_weight 695.38
_chemical_name_systematic
;
 ?
;
_space_group_IT_number 14
_symmetry_cell_setting monoclinic
_symmetry_space_group_name_Hall '-P 2ybc'
_symmetry_space_group_name_H-M 'P 1 21/c 1'
_atom_sites_solution_hydrogens geom
_atom_sites_solution_primary direct
_atom_sites_solution_secondary difmap
_audit_creation_method SHELXL-97
_cell_angle_alpha 90.00
_cell_angle_beta 116.64(3)
_cell_angle_gamma 90.00
_cell_formula_units_Z 4
_cell_length_a 10.348(5)
_cell_length_b 23.946(5)
_cell_length_c 13.121(4)
_cell_measurement_reflns_used 31668
_cell_measurement_temperature 150(2)
_cell_measurement_theta_max 30.03
_cell_measurement_theta_min 1.00
_cell_volume 2906.1(19)
_computing_structure_refinement 'SHELXL-97 (Sheldrick, 2008)'
_diffrn_ambient_temperature 150(2)
_diffrn_measured_fraction_theta_full 1.000
_diffrn_measured_fraction_theta_max 1.000
_diffrn_radiation_monochromator graphite
_diffrn_radiation_source 'fine-focus sealed tube'
_diffrn_radiation_type MoK\a
_diffrn_radiation_wavelength 0.71069
_diffrn_reflns_av_R_equivalents 0.0217
_diffrn_reflns_av_sigmaI/netI 0.0337
_diffrn_reflns_limit_h_max 14
_diffrn_reflns_limit_h_min -14
_diffrn_reflns_limit_k_max 33
_diffrn_reflns_limit_k_min -33
_diffrn_reflns_limit_l_max 18
_diffrn_reflns_limit_l_min -18
_diffrn_reflns_number 16618
_diffrn_reflns_theta_full 30.03
_diffrn_reflns_theta_max 30.03
_diffrn_reflns_theta_min 1.70
_exptl_absorpt_coefficient_mu 0.988
_exptl_absorpt_correction_T_max 0.8579
_exptl_absorpt_correction_T_min 0.7559
_exptl_absorpt_correction_type empirical
_exptl_absorpt_process_details sadabs
_exptl_crystal_colour brown
_exptl_crystal_density_diffrn 1.589
_exptl_crystal_description block
_exptl_crystal_F_000 1420
_exptl_crystal_size_max 0.30
_exptl_crystal_size_mid 0.28
_exptl_crystal_size_min 0.16
_refine_diff_density_max 1.412
_refine_diff_density_min -2.073
_refine_diff_density_rms 0.470
_refine_ls_extinction_method none
_refine_ls_goodness_of_fit_ref 0.848
_refine_ls_hydrogen_treatment constr
_refine_ls_matrix_type full
_refine_ls_number_parameters 415
_refine_ls_number_reflns 8512
_refine_ls_number_restraints 0
_refine_ls_restrained_S_all 0.848
_refine_ls_R_factor_all 0.0675
_refine_ls_R_factor_gt 0.0374
_refine_ls_shift/su_max 0.007
_refine_ls_shift/su_mean 0.001
_refine_ls_structure_factor_coef Fsqd
_refine_ls_weighting_details 'calc w=1/[\s^2^(Fo^2^)+(0.2000P)^2^+0.0000P] where P=(Fo^2^+2Fc^2^)/3'
_refine_ls_weighting_scheme calc
_refine_ls_wR_factor_gt 0.1302
_refine_ls_wR_factor_ref 0.2013
_reflns_number_gt 6777
_reflns_number_total 8512
_reflns_threshold_expression >2\s(I)
_cod_data_source_file ic2027708_si_003.cif
_cod_data_source_block compound_3
_cod_original_cell_volume 2906.1(18)
_cod_original_sg_symbol_H-M 'P 21/c'
_cod_database_code 4328694

loop_
_symmetry_equiv_pos_as_xyz
'x, y, z'
'-x, y+1/2, -z+1/2'
'-x, -y, -z'
'x, -y-1/2, z-1/2'

loop_
_atom_site_label
_atom_site_type_symbol
_atom_site_fract_x
_atom_site_fract_y
_atom_site_fract_z
_atom_site_U_iso_or_equiv
_atom_site_adp_type
_atom_site_occupancy
_atom_site_symmetry_multiplicity
_atom_site_calc_flag
_atom_site_refinement_flags
Fe1 Fe -0.25470(3) -0.099002(14) -0.73832(3) 0.01037(12) Uani 1 1 d .
Mn1 Mn 0.25044(3) -0.089991(15) -0.73415(3) 0.01089(12) Uani 1 1 d .
O1 O -0.5426(2) -0.19332(8) -0.98716(16) 0.0270(4) Uani 1 1 d .
O2 O -0.45929(19) -0.09790(7) -1.07924(15) 0.0226(4) Uani 1 1 d .
O3 O 0.16574(16) -0.03216(6) -0.83957(13) 0.0156(3) Uani 1 1 d .
O4 O 0.23819(17) -0.13923(7) -0.85102(13) 0.0154(3) Uani 1 1 d .
N1 N -0.29497(19) -0.17421(8) -0.69680(16) 0.0141(4) Uani 1 1 d .
N2 N -0.37965(19) -0.12277(8) -0.88804(15) 0.0133(3) Uani 1 1 d .
N3 N -0.24974(18) -0.02983(7) -0.81652(15) 0.0118(3) Uani 1 1 d .
N4 N -0.5178(2) -0.05921(9) -0.70241(17) 0.0188(4) Uani 1 1 d .
N5 N -0.0437(2) -0.06994(9) -0.48863(17) 0.0210(4) Uani 1 1 d .
N6 N 0.0319(2) -0.12484(8) -0.75140(17) 0.0180(4) Uani 1 1 d .
N7 N 0.25559(19) -0.04196(8) -0.60701(15) 0.0148(4) Uani 1 1 d .
N8 N 0.35308(19) -0.14979(8) -0.61848(16) 0.0140(4) Uani 1 1 d .
C1 C -0.2424(2) -0.19837(10) -0.5937(2) 0.0191(5) Uani 1 1 d .
H1 H -0.1705 -0.1801 -0.5316 0.023 Uiso 1 1 calc R
C2 C -0.2921(3) -0.24975(10) -0.5768(2) 0.0254(5) Uani 1 1 d .
H2 H -0.2528 -0.2657 -0.5045 0.031 Uiso 1 1 calc R
C3 C -0.3999(3) -0.27702(10) -0.6677(2) 0.0244(5) Uani 1 1 d .
H3 H -0.4348 -0.3113 -0.6577 0.029 Uiso 1 1 calc R
C4 C -0.4553(3) -0.25214(10) -0.7749(2) 0.0207(5) Uani 1 1 d .
H4 H -0.5288 -0.2694 -0.8376 0.025 Uiso 1 1 calc R
C5 C -0.3998(2) -0.20140(9) -0.7870(2) 0.0158(4) Uani 1 1 d .
C6 C -0.4503(2) -0.17273(9) -0.90013(19) 0.0161(4) Uani 1 1 d .
C7 C -0.3967(2) -0.08779(9) -0.97788(19) 0.0140(4) Uani 1 1 d .
C8 C -0.3219(2) -0.03318(9) -0.93100(18) 0.0132(4) Uani 1 1 d .
C9 C -0.3263(2) 0.01058(9) -1.00181(19) 0.0166(4) Uani 1 1 d .
H9 H -0.3771 0.0072 -1.0806 0.020 Uiso 1 1 calc R
C10 C -0.2531(2) 0.05943(10) -0.9522(2) 0.0201(5) Uani 1 1 d .
H10 H -0.2536 0.0895 -0.9972 0.024 Uiso 1 1 calc R
C11 C -0.1794(2) 0.06266(10) -0.8349(2) 0.0189(4) Uani 1 1 d .
H11 H -0.1304 0.0952 -0.8003 0.023 Uiso 1 1 calc R
C12 C -0.1784(2) 0.01740(9) -0.76851(19) 0.0159(4) Uani 1 1 d .
H12 H -0.1276 0.0198 -0.6895 0.019 Uiso 1 1 calc R
C13 C -0.4159(2) -0.07102(9) -0.71191(18) 0.0136(4) Uani 1 1 d .
C14 C -0.1228(2) -0.07836(9) -0.58220(19) 0.0145(4) Uani 1 1 d .
C15 C -0.0767(2) -0.11960(9) -0.74741(18) 0.0130(4) Uani 1 1 d .
C16 C 0.1633(2) 0.02203(9) -0.82192(19) 0.0143(4) Uani 1 1 d .
C17 C 0.1157(2) 0.05844(10) -0.9172(2) 0.0179(4) Uani 1 1 d .
H17 H 0.0882 0.0438 -0.9896 0.021 Uiso 1 1 calc R
C18 C 0.1098(3) 0.11550(10) -0.9034(2) 0.0225(5) Uani 1 1 d .
H18 H 0.0808 0.1389 -0.9664 0.027 Uiso 1 1 calc R
C19 C 0.1470(3) 0.13847(10) -0.7958(2) 0.0252(5) Uani 1 1 d .
H19 H 0.1430 0.1769 -0.7871 0.030 Uiso 1 1 calc R
C20 C 0.1898(2) 0.10364(10) -0.7026(2) 0.0211(5) Uani 1 1 d .
H20 H 0.2113 0.1188 -0.6316 0.025 Uiso 1 1 calc R
C21 C 0.2015(2) 0.04557(9) -0.71290(19) 0.0159(4) Uani 1 1 d .
C22 C 0.2362(2) 0.01154(10) -0.61411(19) 0.0164(4) Uani 1 1 d .
H22 H 0.2457 0.0298 -0.5485 0.020 Uiso 1 1 calc R
C23 C 0.2679(2) -0.07020(10) -0.50322(19) 0.0190(5) Uani 1 1 d .
H23A H 0.1928 -0.0984 -0.5248 0.023 Uiso 1 1 calc R
H23B H 0.2514 -0.0431 -0.4554 0.023 Uiso 1 1 calc R
C24 C 0.4142(3) -0.09791(12) -0.4341(2) 0.0248(5) Uani 1 1 d .
H24A H 0.4079 -0.1214 -0.3763 0.030 Uiso 1 1 calc R
H24B H 0.4854 -0.0691 -0.3952 0.030 Uiso 1 1 calc R
C25 C 0.4670(2) -0.13352(10) -0.50523(19) 0.0184(4) Uani 1 1 d .
H25A H 0.5409 -0.1128 -0.5155 0.022 Uiso 1 1 calc R
H25B H 0.5116 -0.1671 -0.4627 0.022 Uiso 1 1 calc R
C26 C 0.3283(2) -0.20208(9) -0.64243(19) 0.0162(4) Uani 1 1 d .
H26 H 0.3680 -0.2271 -0.5820 0.019 Uiso 1 1 calc R
C27 C 0.2446(2) -0.22515(10) -0.75420(19) 0.0153(4) Uani 1 1 d .
C28 C 0.2168(3) -0.28332(10) -0.7635(2) 0.0214(5) Uani 1 1 d .
H28 H 0.2401 -0.3042 -0.6978 0.026 Uiso 1 1 calc R
C29 C 0.1559(3) -0.30949(10) -0.8681(2) 0.0238(5) Uani 1 1 d .
H29 H 0.1344 -0.3474 -0.8735 0.029 Uiso 1 1 calc R
C30 C 0.1269(3) -0.27832(10) -0.9659(2) 0.0215(5) Uani 1 1 d .
H30 H 0.0885 -0.2959 -1.0366 0.026 Uiso 1 1 calc R
C31 C 0.1545(2) -0.22136(10) -0.9591(2) 0.0181(4) Uani 1 1 d .
H31 H 0.1353 -0.2015 -1.0253 0.022 Uiso 1 1 calc R
C32 C 0.2110(2) -0.19337(9) -0.85420(19) 0.0132(4) Uani 1 1 d .

loop_
_atom_site_aniso_label
_atom_site_aniso_U_11
_atom_site_aniso_U_22
_atom_site_aniso_U_33
_atom_site_aniso_U_23
_atom_site_aniso_U_13
_atom_site_aniso_U_12
Fe1 0.00833(18) 0.01200(19) 0.01136(19) -0.00068(10) 0.00492(14) -0.00102(9)
Mn1 0.0110(2) 0.01098(19) 0.0116(2) 0.00117(11) 0.00579(15) 0.00195(10)
O1 0.0308(10) 0.0244(10) 0.0224(9) -0.0089(7) 0.0089(8) -0.0124(7)
O2 0.0261(9) 0.0244(9) 0.0153(8) -0.0034(6) 0.0074(7) -0.0021(7)
O3 0.0189(8) 0.0112(7) 0.0159(7) 0.0021(6) 0.0072(6) 0.0034(5)
O4 0.0219(8) 0.0112(7) 0.0156(7) 0.0011(6) 0.0105(6) 0.0010(6)
N1 0.0122(8) 0.0132(9) 0.0199(9) 0.0012(7) 0.0099(7) 0.0009(6)
N2 0.0131(8) 0.0129(8) 0.0141(8) -0.0019(7) 0.0064(7) -0.0033(6)
N3 0.0101(8) 0.0124(8) 0.0142(8) -0.0008(6) 0.0067(7) -0.0012(6)
N4 0.0158(9) 0.0202(10) 0.0213(10) 0.0011(8) 0.0092(8) 0.0006(7)
N5 0.0195(9) 0.0254(11) 0.0178(10) -0.0015(8) 0.0080(8) 0.0014(8)
N6 0.0158(8) 0.0186(9) 0.0212(10) -0.0005(7) 0.0097(8) -0.0006(7)
N7 0.0117(8) 0.0195(9) 0.0139(9) -0.0006(7) 0.0064(7) -0.0002(7)
N8 0.0121(8) 0.0162(9) 0.0142(8) 0.0020(7) 0.0064(7) 0.0021(6)
C1 0.0177(10) 0.0190(11) 0.0208(11) 0.0045(9) 0.0088(9) 0.0013(8)
C2 0.0282(12) 0.0202(12) 0.0326(14) 0.0106(10) 0.0178(11) 0.0050(9)
C3 0.0279(12) 0.0128(10) 0.0408(15) 0.0053(10) 0.0228(12) 0.0019(9)
C4 0.0214(11) 0.0144(11) 0.0323(13) -0.0028(9) 0.0175(10) -0.0029(8)
C5 0.0160(10) 0.0114(10) 0.0239(11) -0.0018(8) 0.0123(9) 0.0000(7)
C6 0.0164(10) 0.0150(10) 0.0181(10) -0.0061(8) 0.0087(8) -0.0038(8)
C7 0.0126(9) 0.0151(10) 0.0151(10) -0.0015(7) 0.0068(8) 0.0015(7)
C8 0.0120(9) 0.0158(10) 0.0137(10) -0.0006(8) 0.0073(8) -0.0001(7)
C9 0.0161(10) 0.0192(11) 0.0168(10) 0.0035(8) 0.0094(8) 0.0031(8)
C10 0.0223(11) 0.0172(11) 0.0275(12) 0.0055(9) 0.0171(10) 0.0020(9)
C11 0.0181(10) 0.0137(10) 0.0270(12) -0.0003(9) 0.0121(9) -0.0022(8)
C12 0.0137(9) 0.0155(10) 0.0183(10) -0.0029(8) 0.0069(8) -0.0021(8)
C13 0.0133(9) 0.0132(10) 0.0144(10) 0.0005(8) 0.0063(8) -0.0013(7)
C14 0.0142(9) 0.0157(10) 0.0157(10) 0.0005(8) 0.0084(8) 0.0005(7)
C15 0.0127(9) 0.0135(10) 0.0125(9) -0.0009(7) 0.0054(8) -0.0005(7)
C16 0.0099(9) 0.0142(10) 0.0193(10) 0.0012(8) 0.0069(8) 0.0015(7)
C17 0.0142(9) 0.0167(10) 0.0233(11) 0.0030(8) 0.0088(8) 0.0018(8)
C18 0.0196(11) 0.0153(11) 0.0331(13) 0.0074(9) 0.0122(10) 0.0035(8)
C19 0.0228(11) 0.0126(11) 0.0403(15) 0.0015(10) 0.0141(11) 0.0009(9)
C20 0.0180(11) 0.0155(11) 0.0290(13) -0.0036(9) 0.0099(10) 0.0003(8)
C21 0.0127(9) 0.0148(10) 0.0202(11) -0.0016(8) 0.0073(8) 0.0002(7)
C22 0.0121(9) 0.0183(11) 0.0188(11) -0.0037(8) 0.0070(8) 0.0014(8)
C23 0.0177(10) 0.0261(12) 0.0145(10) 0.0016(9) 0.0084(9) 0.0024(9)
C24 0.0246(12) 0.0299(14) 0.0147(11) -0.0023(9) 0.0043(10) 0.0053(10)
C25 0.0138(10) 0.0218(12) 0.0159(10) 0.0016(8) 0.0033(8) 0.0018(8)
C26 0.0171(10) 0.0147(10) 0.0183(10) 0.0043(8) 0.0092(9) 0.0028(8)
C27 0.0147(10) 0.0151(11) 0.0166(10) 0.0014(8) 0.0075(8) 0.0014(7)
C28 0.0227(11) 0.0149(11) 0.0261(12) 0.0030(9) 0.0105(10) -0.0010(9)
C29 0.0260(12) 0.0146(11) 0.0298(13) -0.0031(9) 0.0115(11) -0.0046(9)
C30 0.0197(11) 0.0209(12) 0.0226(12) -0.0065(9) 0.0083(9) -0.0015(8)
C31 0.0190(10) 0.0180(11) 0.0171(10) -0.0006(8) 0.0080(9) 0.0015(8)
C32 0.0109(9) 0.0130(10) 0.0174(10) 0.0001(8) 0.0078(8) 0.0025(7)

loop_
_atom_type_symbol
_atom_type_description
_atom_type_scat_dispersion_real
_atom_type_scat_dispersion_imag
_atom_type_scat_source
C C 0.0033 0.0016 'International Tables Vol C Tables 4.2.6.8 and 6.1.1.4'
H H 0.0000 0.0000 'International Tables Vol C Tables 4.2.6.8 and 6.1.1.4'
Fe Fe 0.3463 0.8444 'International Tables Vol C Tables 4.2.6.8 and 6.1.1.4'
Mn Mn 0.3368 0.7283 'International Tables Vol C Tables 4.2.6.8 and 6.1.1.4'
N N 0.0061 0.0033 'International Tables Vol C Tables 4.2.6.8 and 6.1.1.4'
O O 0.0106 0.0060 'International Tables Vol C Tables 4.2.6.8 and 6.1.1.4'

loop_
_geom_angle_atom_site_label_1
_geom_angle_atom_site_label_2
_geom_angle_atom_site_label_3
_geom_angle
_geom_angle_site_symmetry_3
N2 Fe1 N3 82.92(8) .
N2 Fe1 C15 94.84(9) .
N3 Fe1 C15 86.27(8) .
N2 Fe1 C13 92.67(9) .
N3 Fe1 C13 91.59(8) .
C15 Fe1 C13 171.87(9) .
N2 Fe1 C14 177.14(9) .
N3 Fe1 C14 99.52(9) .
C15 Fe1 C14 83.87(9) .
C13 Fe1 C14 88.75(9) .
N2 Fe1 N1 83.21(8) .
N3 Fe1 N1 166.08(8) .
C15 Fe1 N1 96.15(8) .
C13 Fe1 N1 87.80(8) .
C14 Fe1 N1 94.37(9) .
O3 Mn1 O4 91.32(7) .
O3 Mn1 N8 176.49(7) .
O4 Mn1 N8 89.35(8) .
O3 Mn1 N7 91.11(8) .
O4 Mn1 N7 175.81(7) .
N8 Mn1 N7 88.42(8) .
O3 Mn1 N6 94.63(8) .
O4 Mn1 N6 89.35(7) .
N8 Mn1 N6 88.82(8) .
N7 Mn1 N6 87.06(8) .
O3 Mn1 N4 90.08(8) 1_655
O4 Mn1 N4 91.79(7) 1_655
N8 Mn1 N4 86.45(8) 1_655
N7 Mn1 N4 91.61(8) 1_655
N6 Mn1 N4 175.12(7) 1_655
C16 O3 Mn1 129.51(15) .
C32 O4 Mn1 124.87(14) .
C5 N1 C1 118.4(2) .
C5 N1 Fe1 112.35(15) .
C1 N1 Fe1 129.02(16) .
C6 N2 C7 124.59(19) .
C6 N2 Fe1 117.56(15) .
C7 N2 Fe1 117.83(14) .
C12 N3 C8 119.12(19) .
C12 N3 Fe1 127.13(15) .
C8 N3 Fe1 113.67(14) .
C13 N4 Mn1 144.24(18) 1_455
C15 N6 Mn1 151.70(18) .
C22 N7 C23 117.9(2) .
C22 N7 Mn1 124.20(16) .
C23 N7 Mn1 117.66(15) .
C26 N8 C25 118.95(19) .
C26 N8 Mn1 121.89(16) .
C25 N8 Mn1 119.04(15) .
C2 C1 N1 122.1(2) .
C2 C1 H1 119.0 .
N1 C1 H1 119.0 .
C1 C2 C3 119.7(2) .
C1 C2 H2 120.2 .
C3 C2 H2 120.2 .
C4 C3 C2 118.6(2) .
C4 C3 H3 120.7 .
C2 C3 H3 120.7 .
C5 C4 C3 119.2(2) .
C5 C4 H4 120.4 .
C3 C4 H4 120.4 .
N1 C5 C4 122.0(2) .
N1 C5 C6 115.46(19) .
C4 C5 C6 122.5(2) .
O1 C6 N2 127.9(2) .
O1 C6 C5 121.4(2) .
N2 C6 C5 110.67(19) .
O2 C7 N2 127.6(2) .
O2 C7 C8 123.1(2) .
N2 C7 C8 109.30(18) .
N3 C8 C9 122.5(2) .
N3 C8 C7 115.75(19) .
C9 C8 C7 121.8(2) .
C8 C9 C10 118.4(2) .
C8 C9 H9 120.8 .
C10 C9 H9 120.8 .
C9 C10 C11 118.9(2) .
C9 C10 H10 120.5 .
C11 C10 H10 120.5 .
C12 C11 C10 120.1(2) .
C12 C11 H11 120.0 .
C10 C11 H11 120.0 .
N3 C12 C11 121.0(2) .
N3 C12 H12 119.5 .
C11 C12 H12 119.5 .
N4 C13 Fe1 173.2(2) .
N5 C14 Fe1 175.4(2) .
N6 C15 Fe1 171.62(19) .
O3 C16 C17 118.4(2) .
O3 C16 C21 123.3(2) .
C17 C16 C21 118.3(2) .
C18 C17 C16 120.7(2) .
C18 C17 H17 119.7 .
C16 C17 H17 119.7 .
C17 C18 C19 120.8(2) .
C17 C18 H18 119.6 .
C19 C18 H18 119.6 .
C18 C19 C20 119.4(2) .
C18 C19 H19 120.3 .
C20 C19 H19 120.3 .
C21 C20 C19 121.3(2) .
C21 C20 H20 119.3 .
C19 C20 H20 119.3 .
C22 C21 C20 118.2(2) .
C22 C21 C16 121.9(2) .
C20 C21 C16 119.5(2) .
N7 C22 C21 126.6(2) .
N7 C22 H22 116.7 .
C21 C22 H22 116.7 .
N7 C23 C24 113.65(19) .
N7 C23 H23A 108.8 .
C24 C23 H23A 108.8 .
N7 C23 H23B 108.8 .
C24 C23 H23B 108.8 .
H23A C23 H23B 107.7 .
C23 C24 C25 114.17(19) .
C23 C24 H24A 108.7 .
C25 C24 H24A 108.7 .
C23 C24 H24B 108.7 .
C25 C24 H24B 108.7 .
H24A C24 H24B 107.6 .
N8 C25 C24 114.68(18) .
N8 C25 H25A 108.6 .
C24 C25 H25A 108.6 .
N8 C25 H25B 108.6 .
C24 C25 H25B 108.6 .
H25A C25 H25B 107.6 .
N8 C26 C27 125.8(2) .
N8 C26 H26 117.1 .
C27 C26 H26 117.1 .
C26 C27 C28 118.2(2) .
C26 C27 C32 121.5(2) .
C28 C27 C32 119.5(2) .
C29 C28 C27 121.2(2) .
C29 C28 H28 119.4 .
C27 C28 H28 119.4 .
C28 C29 C30 119.1(2) .
C28 C29 H29 120.4 .
C30 C29 H29 120.4 .
C29 C30 C31 120.9(2) .
C29 C30 H30 119.6 .
C31 C30 H30 119.6 .
C32 C31 C30 121.1(2) .
C32 C31 H31 119.5 .
C30 C31 H31 119.5 .
O4 C32 C31 119.2(2) .
O4 C32 C27 122.4(2) .
C31 C32 C27 118.2(2) .

loop_
_geom_bond_atom_site_label_1
_geom_bond_atom_site_label_2
_geom_bond_distance
_geom_bond_site_symmetry_2
Fe1 N2 1.891(2) .
Fe1 N3 1.9612(19) .
Fe1 C15 1.961(2) .
Fe1 C13 1.967(2) .
Fe1 C14 1.948(2) .
Fe1 N1 1.9792(19) .
Mn1 O3 1.8740(16) .
Mn1 O4 1.8930(17) .
Mn1 N8 2.0092(19) .
Mn1 N7 2.0072(19) .
Mn1 N6 2.324(2) .
Mn1 N4 2.360(2) 1_655
O1 C6 1.217(3) .
O2 C7 1.214(3) .
O3 C16 1.320(3) .
O4 C32 1.323(3) .
N1 C5 1.360(3) .
N1 C1 1.342(3) .
N2 C6 1.373(3) .
N2 C7 1.391(3) .
N3 C12 1.343(3) .
N3 C8 1.347(3) .
N4 C13 1.151(3) .
N4 Mn1 2.360(2) 1_455
N5 C14 1.147(3) .
N6 C15 1.155(3) .
N7 C22 1.294(3) .
N7 C23 1.474(3) .
N8 C26 1.288(3) .
N8 C25 1.476(3) .
C1 C2 1.389(3) .
C1 H1 0.9300 .
C2 C3 1.379(4) .
C2 H2 0.9300 .
C3 C4 1.392(4) .
C3 H3 0.9300 .
C4 C5 1.384(3) .
C4 H4 0.9300 .
C5 C6 1.501(3) .
C7 C8 1.503(3) .
C8 C9 1.388(3) .
C9 C10 1.387(3) .
C9 H9 0.9300 .
C10 C11 1.380(3) .
C10 H10 0.9300 .
C11 C12 1.387(3) .
C11 H11 0.9300 .
C12 H12 0.9300 .
C16 C17 1.419(3) .
C16 C21 1.419(3) .
C17 C18 1.383(3) .
C17 H17 0.9300 .
C18 C19 1.399(4) .
C18 H18 0.9300 .
C19 C20 1.379(4) .
C19 H19 0.9300 .
C20 C21 1.407(3) .
C20 H20 0.9300 .
C21 C22 1.434(3) .
C22 H22 0.9300 .
C23 C24 1.524(3) .
C23 H23A 0.9700 .
C23 H23B 0.9700 .
C24 C25 1.535(3) .
C24 H24A 0.9700 .
C24 H24B 0.9700 .
C25 H25A 0.9700 .
C25 H25B 0.9700 .
C26 C27 1.438(3) .
C26 H26 0.9300 .
C27 C28 1.417(3) .
C27 C32 1.419(3) .
C28 C29 1.377(4) .
C28 H28 0.9300 .
C29 C30 1.396(4) .
C29 H29 0.9300 .
C30 C31 1.388(3) .
C30 H30 0.9300 .
C31 C32 1.402(3) .
C31 H31 0.9300 .
